data_7226771
loop_
_publ_author_name
'Zheng, Sheng-Run'
'Tan, Jing-Bo'
'Cai, Song-Liang'
'Fan, Jun'
'Zhang, Wei-Guang'

_publ_section_title
;
 Construction of six new luminescent Ln(iii)--Zn(ii) heterometallic
 coordination polymers based on heterometallic secondary building units
;
_journal_issue 44
_journal_name_full CrystEngComm
_journal_page_first 8672
_journal_paper_doi 10.1039/C6CE01184E
_journal_volume 18
_journal_year 2016
_chemical_formula_sum 'C22 H12 N3 O15 Tb Zn'
_chemical_formula_weight 782.64
_space_group_crystal_system monoclinic
_space_group_IT_number 14
_space_group_name_Hall '-P 2yn'
_space_group_name_H-M_alt 'P 1 21/n 1'
_symmetry_space_group_name_Hall '-P 2yn'
_symmetry_space_group_name_H-M 'P 1 21/n 1'
_atom_sites_solution_hydrogens geom
_atom_sites_solution_primary direct
_atom_sites_solution_secondary difmap
_audit_creation_method SHELXL-2014/7
_audit_update_record
;
2016-10-01 deposited with the CCDC.
2016-10-10 downloaded from the CCDC.
;
_cell_angle_alpha 90
_cell_angle_beta 109.730(4)
_cell_angle_gamma 90
_cell_formula_units_Z 4
_cell_length_a 11.589(3)
_cell_length_b 17.792(5)
_cell_length_c 16.441(5)
_cell_measurement_reflns_used 834
_cell_measurement_temperature 296(2)
_cell_measurement_theta_max 22.26
_cell_measurement_theta_min 2.64
_cell_volume 3191.0(16)
_computing_cell_refinement 'Bruker SAINT'
_computing_data_collection 'Bruker APEX2'
_computing_data_reduction 'Bruker SAINT'
_computing_molecular_graphics 'Bruker SHELXTL'
_computing_publication_material 'Bruker SHELXTL'
_computing_structure_refinement 'SHELXL-2014/7 (Sheldrick, 2014)'
_computing_structure_solution 'SHELXL-2014/7 (Sheldrick, 2014)'
_diffrn_ambient_temperature 296(2)
_diffrn_measured_fraction_theta_full 0.998
_diffrn_measured_fraction_theta_max 0.998
_diffrn_measurement_device_type 'Bruker APEX-II CCD'
_diffrn_measurement_method '\f and \w scans'
_diffrn_radiation_type MoK\a
_diffrn_radiation_wavelength 0.71073
_diffrn_reflns_av_R_equivalents 0.0705
_diffrn_reflns_av_unetI/netI 0.0883
_diffrn_reflns_Laue_measured_fraction_full 0.998
_diffrn_reflns_Laue_measured_fraction_max 0.998
_diffrn_reflns_limit_h_max 13
_diffrn_reflns_limit_h_min -13
_diffrn_reflns_limit_k_max 21
_diffrn_reflns_limit_k_min -11
_diffrn_reflns_limit_l_max 19
_diffrn_reflns_limit_l_min -19
_diffrn_reflns_number 15840
_diffrn_reflns_point_group_measured_fraction_full 0.998
_diffrn_reflns_point_group_measured_fraction_max 0.998
_diffrn_reflns_theta_full 25.242
_diffrn_reflns_theta_max 25.250
_diffrn_reflns_theta_min 1.744
_diffrn_source 'fine-focus sealed tube'
_exptl_absorpt_coefficient_mu 3.017
_exptl_absorpt_correction_type multi-scan
_exptl_crystal_colour pale-yellow
_exptl_crystal_density_diffrn 1.629
_exptl_crystal_description block
_exptl_crystal_F_000 1520
_exptl_crystal_size_max 0.320
_exptl_crystal_size_mid 0.250
_exptl_crystal_size_min 0.140
_exptl_transmission_factor_max 0.788
_exptl_transmission_factor_min 0.729
_refine_diff_density_max 3.472
_refine_diff_density_min -2.043
_refine_diff_density_rms 0.286
_refine_ls_extinction_method none
_refine_ls_goodness_of_fit_ref 1.065
_refine_ls_hydrogen_treatment constr
_refine_ls_matrix_type full
_refine_ls_number_parameters 433
_refine_ls_number_reflns 5756
_refine_ls_number_restraints 196
_refine_ls_restrained_S_all 1.058
_refine_ls_R_factor_all 0.1304
_refine_ls_R_factor_gt 0.0810
_refine_ls_shift/su_max 0.010
_refine_ls_shift/su_mean 0.001
_refine_ls_structure_factor_coef Fsqd
_refine_ls_weighting_details 'w=1/[\s^2^(Fo^2^)+(0.1454P)^2^+21.2073P] where P=(Fo^2^+2Fc^2^)/3'
_refine_ls_weighting_scheme calc
_refine_ls_wR_factor_gt 0.2199
_refine_ls_wR_factor_ref 0.2700
_reflns_Friedel_coverage 0.000
_reflns_number_gt 3512
_reflns_number_total 5756
_reflns_threshold_expression 'I > 2\s(I)'
_cod_data_source_file c6ce01184e2.cif
_cod_data_source_block 6TbZn
_cod_depositor_comments 'Adding full bibliography for 7226766--7226771.cif.'
_cod_original_cell_volume 3191.1(16)
_cod_database_code 7226771
_shelx_shelxl_version_number 2014/7
_shelx_space_group_comment
;
The symmetry employed for this shelxl refinement is uniquely defined
by the following loop, which should always be used as a source of
symmetry information in preference to the above space-group names.
They are only intended as comments.
;
_shelx_estimated_absorpt_t_min 0.445
_shelx_estimated_absorpt_t_max 0.677

loop_
_space_group_symop_operation_xyz
'x, y, z'
'-x+1/2, y+1/2, -z+1/2'
'-x, -y, -z'
'x-1/2, -y-1/2, z-1/2'

loop_
_atom_site_label
_atom_site_type_symbol
_atom_site_fract_x
_atom_site_fract_y
_atom_site_fract_z
_atom_site_U_iso_or_equiv
_atom_site_adp_type
_atom_site_occupancy
_atom_site_site_symmetry_order
_atom_site_calc_flag
_atom_site_refinement_flags_posn
_atom_site_refinement_flags_adp
_atom_site_refinement_flags_occupancy
_atom_site_disorder_assembly
_atom_site_disorder_group
Tb1 Tb 0.91119(6) 1.01015(3) 0.86194(4) 0.0456(3) Uani 1 1 d . . . . .
Zn2 Zn 0.58823(16) 1.11520(8) 0.69953(11) 0.0525(5) Uani 1 1 d . . . . .
C1 C 0.8048(15) 0.9412(8) 1.0158(14) 0.064(5) Uani 1 1 d . . . . .
C2 C 0.6796(14) 0.9233(7) 1.0176(12) 0.057(4) Uani 1 1 d . . . . .
C3 C 0.6600(14) 0.9185(9) 1.0943(12) 0.063(4) Uani 1 1 d . . . . .
H3 H 0.7258 0.9246 1.1452 0.075 Uiso 1 1 calc R U . . .
C4 C 0.5440(15) 0.9046(9) 1.0989(12) 0.062(4) Uani 1 1 d . . . . .
C5 C 0.4514(16) 0.8943(10) 1.0257(15) 0.078(6) Uani 1 1 d . . . . .
H5 H 0.3726 0.8865 1.0269 0.094 Uiso 1 1 calc R U . . .
C6 C 0.4718(15) 0.8951(10) 0.9480(11) 0.066(4) Uani 1 1 d . . . . .
C7 C 0.5828(14) 0.9098(10) 0.9414(11) 0.064(4) Uani 1 1 d . . . . .
H7 H 0.5940 0.9108 0.8880 0.077 Uiso 1 1 calc R U . . .
C8 C 0.5222(18) 0.9011(11) 1.1861(13) 0.082(6) Uani 1 1 d . . . . .
C9 C 0.6355(13) 0.9616(7) 0.6989(10) 0.053(4) Uani 1 1 d . . . . .
C10 C 0.5849(11) 0.8837(7) 0.6819(9) 0.041(3) Uani 1 1 d . . . . .
C11 C 0.6459(14) 0.8200(7) 0.7179(9) 0.050(4) Uani 1 1 d . . . . .
H11 H 0.7246 0.8249 0.7577 0.060 Uiso 1 1 calc R U . . .
C12 C 0.5987(12) 0.7497(7) 0.6992(9) 0.045(3) Uani 1 1 d . . . . .
C13 C 0.4869(14) 0.7410(8) 0.6352(10) 0.060(4) Uani 1 1 d . . . . .
H13 H 0.4533 0.6933 0.6210 0.072 Uiso 1 1 calc R U . . .
C14 C 0.4250(14) 0.8032(8) 0.5921(11) 0.065(5) Uani 1 1 d . . . . .
C15 C 0.4748(15) 0.8743(7) 0.6119(10) 0.061(4) Uani 1 1 d . . . . .
H15 H 0.4359 0.9155 0.5794 0.073 Uiso 1 1 calc R U . . .
C16 C 0.6732(15) 0.6792(7) 0.7391(9) 0.051(4) Uani 1 1 d . . . . .
C17 C 0.3645(14) 1.1360(8) 0.5465(11) 0.064(4) Uani 1 1 d . . . . .
H17 H 0.3542 1.0848 0.5528 0.077 Uiso 1 1 calc R U . . .
C18 C 0.2772(15) 1.1743(9) 0.4788(11) 0.061(4) Uani 1 1 d . . . . .
H18 H 0.2098 1.1495 0.4407 0.074 Uiso 1 1 calc R U . . .
C19 C 0.2956(14) 1.2500(8) 0.4711(10) 0.059(4) Uani 1 1 d . . . . .
H19 H 0.2409 1.2773 0.4264 0.070 Uiso 1 1 calc R U . . .
C20 C 0.3943(13) 1.2853(7) 0.5293(9) 0.048(3) Uani 1 1 d . . . . .
C21 C 0.4723(12) 1.2438(7) 0.5948(9) 0.047(3) Uani 1 1 d . . . . .
H21 H 0.5364 1.2683 0.6362 0.056 Uiso 1 1 calc R U . . .
C22 C 0.4227(12) 1.3684(7) 0.5241(10) 0.046(3) Uani 1 1 d . . . . .
N1 N 0.3684(17) 0.8827(12) 0.8674(13) 0.103(5) Uani 1 1 d D U . . .
N3 N 0.4610(11) 1.1698(6) 0.6021(8) 0.052(3) Uani 1 1 d . . . . .
O1 O 0.8117(12) 0.9522(7) 0.9429(11) 0.092(4) Uani 1 1 d . . . . .
O2 O 0.8917(10) 0.9447(7) 1.0863(9) 0.080(4) Uani 1 1 d . . . . .
O3 O 0.5998(15) 0.9223(13) 1.2489(11) 0.133(7) Uani 1 1 d . . . . .
O4 O 0.4180(11) 0.8845(7) 1.1854(8) 0.079(4) Uani 1 1 d . . . . .
O5 O 0.260(3) 0.8965(19) 0.869(2) 0.094(7) Uani 0.5 1 d D U P A 1
O6 O 0.382(3) 0.907(2) 0.799(2) 0.100(7) Uani 0.5 1 d D U P A 1
O5' O 0.275(3) 0.853(2) 0.876(2) 0.104(7) Uani 0.5 1 d D U P A 2
O6' O 0.392(3) 0.863(2) 0.801(2) 0.104(8) Uani 0.5 1 d D U P A 2
O7 O 0.5812(10) 1.0124(5) 0.6550(8) 0.068(3) Uani 1 1 d . . . . .
O8 O 0.720(4) 0.9863(18) 0.786(2) 0.191(10) Uani 1 1 d . U . B 1
O8' O 0.739(2) 0.9665(11) 0.7522(15) 0.117(6) Uani 1 1 d . U . C 2
O9 O 0.7818(10) 0.6901(5) 0.7833(7) 0.064(3) Uani 1 1 d . . . . .
O10 O 0.6220(10) 0.6173(5) 0.7211(7) 0.068(3) Uani 1 1 d . . . . .
N2 N 0.308(4) 0.794(3) 0.537(2) 0.081(6) Uani 0.5 1 d . U P D 1
O11 O 0.253(3) 0.7394(17) 0.527(2) 0.096(6) Uani 0.5 1 d . U P D 1
O12 O 0.250(3) 0.846(2) 0.498(2) 0.088(7) Uani 0.5 1 d . U P D 1
N2' N 0.320(4) 0.796(2) 0.505(2) 0.072(6) Uani 0.5 1 d . U P D 2
O11' O 0.285(2) 0.7319(13) 0.4808(17) 0.069(5) Uani 0.5 1 d . U P D 2
O12' O 0.277(3) 0.8500(18) 0.4625(18) 0.078(6) Uani 0.5 1 d . U P D 2
O13 O 0.3826(11) 1.3968(6) 0.4514(9) 0.079(4) Uani 1 1 d . . . . .
O14 O 0.4861(10) 1.3992(5) 0.5931(8) 0.068(3) Uani 1 1 d . . . . .
O1W O 0.9776(17) 0.9737(9) 0.7454(10) 0.110(5) Uani 1 1 d . . . . .

loop_
_atom_site_aniso_label
_atom_site_aniso_U_11
_atom_site_aniso_U_22
_atom_site_aniso_U_33
_atom_site_aniso_U_23
_atom_site_aniso_U_13
_atom_site_aniso_U_12
Tb1 0.0475(5) 0.0244(4) 0.0550(5) -0.0005(3) 0.0042(3) -0.0011(3)
Zn2 0.0598(11) 0.0231(8) 0.0623(11) 0.0036(7) 0.0045(8) -0.0034(7)
C1 0.051(10) 0.024(7) 0.119(16) 0.016(8) 0.030(11) 0.002(6)
C2 0.060(10) 0.024(7) 0.091(12) 0.012(7) 0.031(9) 0.004(6)
C3 0.053(10) 0.040(9) 0.089(12) 0.012(8) 0.015(9) -0.004(7)
C4 0.057(10) 0.052(10) 0.082(12) 0.012(9) 0.032(9) -0.007(8)
C5 0.046(10) 0.064(11) 0.130(18) 0.019(11) 0.037(12) -0.008(8)
C6 0.054(10) 0.079(12) 0.058(11) 0.003(9) 0.011(8) -0.002(8)
C7 0.045(9) 0.070(11) 0.071(11) 0.009(9) 0.011(8) 0.005(8)
C8 0.059(12) 0.070(13) 0.091(14) 0.002(10) -0.009(10) -0.021(9)
C9 0.046(8) 0.026(7) 0.057(9) 0.001(6) -0.024(7) -0.004(6)
C10 0.030(7) 0.031(7) 0.051(8) 0.000(6) 0.000(6) -0.004(5)
C11 0.062(9) 0.020(6) 0.058(9) -0.004(6) 0.006(7) 0.001(6)
C12 0.047(8) 0.028(7) 0.059(9) -0.003(6) 0.015(7) 0.004(6)
C13 0.057(9) 0.024(7) 0.086(11) -0.009(7) 0.006(8) -0.003(6)
C14 0.052(9) 0.037(8) 0.085(11) -0.010(8) -0.005(8) -0.003(7)
C15 0.077(11) 0.020(7) 0.069(10) -0.002(7) 0.002(8) 0.000(7)
C16 0.063(10) 0.024(7) 0.061(9) -0.003(6) 0.013(8) 0.006(6)
C17 0.066(10) 0.029(8) 0.084(12) -0.004(7) 0.007(9) -0.011(7)
C18 0.056(10) 0.042(9) 0.072(10) -0.005(8) 0.004(8) -0.006(7)
C19 0.054(9) 0.042(9) 0.064(10) 0.007(7) -0.001(8) -0.002(7)
C20 0.061(9) 0.026(7) 0.058(9) -0.008(6) 0.021(7) -0.007(6)
C21 0.045(8) 0.030(7) 0.055(8) 0.000(6) 0.004(7) 0.004(6)
C22 0.040(7) 0.024(7) 0.071(10) 0.013(7) 0.013(7) 0.000(5)
N1 0.075(8) 0.118(10) 0.111(9) 0.000(9) 0.026(8) -0.012(8)
N3 0.058(8) 0.025(6) 0.066(8) 0.007(5) 0.013(6) -0.003(5)
O1 0.089(9) 0.062(8) 0.155(14) 0.020(9) 0.080(10) 0.003(7)
O2 0.040(6) 0.066(8) 0.124(11) -0.007(7) 0.016(7) -0.011(5)
O3 0.094(11) 0.20(2) 0.107(12) -0.010(13) 0.038(10) -0.050(12)
O4 0.065(8) 0.072(8) 0.103(10) -0.004(7) 0.034(7) -0.016(6)
O5 0.074(10) 0.108(13) 0.098(11) -0.001(12) 0.027(9) -0.010(11)
O6 0.077(11) 0.115(14) 0.097(11) -0.007(12) 0.016(10) -0.006(12)
O5' 0.082(11) 0.115(14) 0.111(11) -0.003(12) 0.028(10) -0.018(11)
O6' 0.082(11) 0.117(14) 0.102(12) -0.007(12) 0.020(10) -0.011(12)
O7 0.076(8) 0.026(5) 0.077(8) 0.005(5) -0.007(6) 0.002(5)
O8 0.188(14) 0.159(15) 0.197(16) -0.005(12) 0.027(13) 0.008(12)
O8' 0.137(11) 0.056(8) 0.129(12) -0.033(8) 0.006(10) -0.011(8)
O9 0.057(7) 0.030(5) 0.089(8) -0.016(5) 0.005(6) 0.004(5)
O10 0.081(8) 0.023(5) 0.075(7) -0.015(5) -0.004(6) 0.000(5)
N2 0.076(9) 0.053(8) 0.094(11) -0.003(10) 0.004(9) -0.008(8)
O11 0.088(10) 0.064(9) 0.107(11) -0.003(10) -0.003(9) -0.008(8)
O12 0.078(10) 0.062(9) 0.100(11) -0.001(10) 0.000(9) 0.000(8)
N2' 0.073(9) 0.047(8) 0.080(11) -0.008(9) 0.005(9) -0.004(8)
O11' 0.071(9) 0.044(8) 0.079(11) -0.017(9) 0.007(8) -0.008(8)
O12' 0.079(10) 0.057(9) 0.082(11) 0.005(10) 0.008(9) -0.002(9)
O13 0.081(8) 0.048(7) 0.114(10) 0.033(7) 0.040(7) 0.005(6)
O14 0.067(7) 0.024(5) 0.105(9) -0.004(6) 0.019(7) -0.005(5)
O1W 0.164(15) 0.092(11) 0.085(10) 0.005(8) 0.057(10) 0.022(10)

loop_
_atom_type_symbol
_atom_type_description
_atom_type_scat_dispersion_real
_atom_type_scat_dispersion_imag
_atom_type_scat_source
C C 0.0033 0.0016 'International Tables Vol C Tables 4.2.6.8 and 6.1.1.4'
H H 0.0000 0.0000 'International Tables Vol C Tables 4.2.6.8 and 6.1.1.4'
N N 0.0061 0.0033 'International Tables Vol C Tables 4.2.6.8 and 6.1.1.4'
O O 0.0106 0.0060 'International Tables Vol C Tables 4.2.6.8 and 6.1.1.4'
Zn Zn 0.2839 1.4301 'International Tables Vol C Tables 4.2.6.8 and 6.1.1.4'
Tb Tb -0.1723 4.1537 'International Tables Vol C Tables 4.2.6.8 and 6.1.1.4'

loop_
_geom_angle_atom_site_label_1
_geom_angle_atom_site_label_2
_geom_angle_atom_site_label_3
_geom_angle
_geom_angle_site_symmetry_1
_geom_angle_site_symmetry_3
O8 Tb1 O1 68.3(11) . .
O8 Tb1 O14 109.4(9) . 2_646
O1 Tb1 O14 74.5(4) . 2_646
O8 Tb1 O2 165.7(11) . 3_777
O1 Tb1 O2 125.3(5) . 3_777
O14 Tb1 O2 80.7(4) 2_646 3_777
O8 Tb1 O10 83.6(10) . 2_656
O1 Tb1 O10 134.8(5) . 2_656
O14 Tb1 O10 150.3(4) 2_646 2_656
O2 Tb1 O10 82.9(4) 3_777 2_656
O8 Tb1 O13 99.6(9) . 4_686
O1 Tb1 O13 75.1(5) . 4_686
O14 Tb1 O13 125.5(5) 2_646 4_686
O2 Tb1 O13 81.5(4) 3_777 4_686
O10 Tb1 O13 75.7(5) 2_656 4_686
O1 Tb1 O8' 80.2(8) . .
O14 Tb1 O8' 100.3(6) 2_646 .
O2 Tb1 O8' 153.0(7) 3_777 .
O10 Tb1 O8' 83.7(6) 2_656 .
O13 Tb1 O8' 117.5(6) 4_686 .
O8 Tb1 O1W 91.7(11) . .
O1 Tb1 O1W 135.3(6) . .
O14 Tb1 O1W 75.6(5) 2_646 .
O2 Tb1 O1W 80.9(6) 3_777 .
O10 Tb1 O1W 77.5(5) 2_656 .
O13 Tb1 O1W 149.4(5) 4_686 .
O8' Tb1 O1W 73.3(8) . .
O4 Zn2 O9 98.0(5) 3_677 2_656
O4 Zn2 O7 111.1(5) 3_677 .
O9 Zn2 O7 128.4(5) 2_656 .
O4 Zn2 N3 121.3(5) 3_677 .
O9 Zn2 N3 96.2(4) 2_656 .
O7 Zn2 N3 103.0(5) . .
O1 C1 O2 126.1(16) . .
O1 C1 C2 115.5(17) . .
O2 C1 C2 118.3(18) . .
C3 C2 C7 119.2(15) . .
C3 C2 C1 120.0(16) . .
C7 C2 C1 120.8(16) . .
C2 C3 C4 121.9(16) . .
C2 C3 H3 119.0 . .
C4 C3 H3 119.0 . .
C5 C4 C3 118.3(17) . .
C5 C4 C8 120.1(15) . .
C3 C4 C8 121.5(17) . .
C4 C5 C6 120.0(15) . .
C4 C5 H5 120.0 . .
C6 C5 H5 120.0 . .
C7 C6 C5 122.9(16) . .
C7 C6 N1 117.6(16) . .
C5 C6 N1 119.5(16) . .
C6 C7 C2 117.5(16) . .
C6 C7 H7 121.3 . .
C2 C7 H7 121.3 . .
O3 C8 O4 123(2) . .
O3 C8 C4 119.0(19) . .
O4 C8 C4 117.9(16) . .
O8' C9 O7 124.5(16) . .
O7 C9 O8 113.3(17) . .
O8' C9 C10 115.3(14) . .
O7 C9 C10 119.7(12) . .
O8 C9 C10 122.6(18) . .
C11 C10 C15 116.7(12) . .
C11 C10 C9 125.3(12) . .
C15 C10 C9 117.0(11) . .
C10 C11 C12 123.9(14) . .
C10 C11 H11 118.0 . .
C12 C11 H11 118.0 . .
C13 C12 C11 118.7(13) . .
C13 C12 C16 118.8(12) . .
C11 C12 C16 122.0(13) . .
C12 C13 C14 119.7(13) . .
C12 C13 H13 120.2 . .
C14 C13 H13 120.2 . .
N2 C14 C15 121(2) . .
N2 C14 C13 118(2) . .
C15 C14 C13 120.6(14) . .
C15 C14 N2' 116(2) . .
C13 C14 N2' 122(2) . .
C14 C15 C10 119.5(13) . .
C14 C15 H15 120.2 . .
C10 C15 H15 120.2 . .
O9 C16 O10 126.1(13) . .
O9 C16 C12 115.8(12) . .
O10 C16 C12 117.9(13) . .
N3 C17 C18 122.9(14) . .
N3 C17 H17 118.5 . .
C18 C17 H17 118.5 . .
C17 C18 C19 117.0(14) . .
C17 C18 H18 121.5 . .
C19 C18 H18 121.5 . .
C20 C19 C18 120.2(14) . .
C20 C19 H19 119.9 . .
C18 C19 H19 119.9 . .
C19 C20 C21 118.5(13) . .
C19 C20 C22 123.4(13) . .
C21 C20 C22 118.1(13) . .
N3 C21 C20 123.1(13) . .
N3 C21 H21 118.4 . .
C20 C21 H21 118.4 . .
O13 C22 O14 127.8(13) . .
O13 C22 C20 115.7(14) . .
O14 C22 C20 116.5(13) . .
O6' N1 O5' 115(3) . .
O6 N1 O5 112(3) . .
O6' N1 C6 118(2) . .
O6 N1 C6 116(2) . .
O5' N1 C6 115(2) . .
O5 N1 C6 117(2) . .
C21 N3 C17 118.1(13) . .
C21 N3 Zn2 118.6(9) . .
C17 N3 Zn2 123.3(10) . .
C1 O1 Tb1 147.5(13) . .
C1 O2 Tb1 138.4(12) . 3_777
C8 O4 Zn2 110.6(13) . 3_677
C9 O7 Zn2 122.3(10) . .
C9 O8 Tb1 144(3) . .
C9 O8' Tb1 162.7(15) . .
C16 O9 Zn2 124.0(9) . 2_646
C16 O10 Tb1 148.2(11) . 2_646
O11 N2 O12 113(4) . .
O11 N2 C14 125(4) . .
O12 N2 C14 121(4) . .
O12' N2' O11' 122(3) . .
O12' N2' C14 121(3) . .
O11' N2' C14 116(3) . .
C22 O13 Tb1 145.2(11) . 4_585
C22 O14 Tb1 138.7(10) . 2_656

loop_
_geom_bond_atom_site_label_1
_geom_bond_atom_site_label_2
_geom_bond_distance
_geom_bond_site_symmetry_2
Tb1 O8 2.18(4) .
Tb1 O1 2.280(13) .
Tb1 O14 2.295(10) 2_646
Tb1 O2 2.296(11) 3_777
Tb1 O10 2.301(9) 2_656
Tb1 O13 2.311(11) 4_686
Tb1 O8' 2.33(2) .
Tb1 O1W 2.383(15) .
Zn2 O4 1.917(13) 3_677
Zn2 O9 1.958(10) 2_656
Zn2 O7 1.961(10) .
Zn2 N3 2.022(11) .
C1 O1 1.24(2) .
C1 O2 1.26(2) .
C1 C2 1.50(2) .
C2 C3 1.36(2) .
C2 C7 1.39(2) .
C3 C4 1.39(2) .
C3 H3 0.9300 .
C4 C5 1.33(2) .
C4 C8 1.54(3) .
C5 C6 1.38(3) .
C5 H5 0.9300 .
C6 C7 1.35(2) .
C6 N1 1.47(2) .
C7 H7 0.9300 .
C8 O3 1.18(2) .
C8 O4 1.24(2) .
C9 O8' 1.22(2) .
C9 O7 1.196(16) .
C9 O8 1.51(4) .
C9 C10 1.494(18) .
C10 C11 1.361(18) .
C10 C15 1.410(19) .
C11 C12 1.358(18) .
C11 H11 0.9300 .
C12 C13 1.374(19) .
C12 C16 1.539(18) .
C13 C14 1.38(2) .
C13 H13 0.9300 .
C14 N2 1.36(4) .
C14 C15 1.38(2) .
C14 N2' 1.54(4) .
C15 H15 0.9300 .
C16 O9 1.238(17) .
C16 O10 1.238(17) .
C17 N3 1.325(18) .
C17 C18 1.40(2) .
C17 H17 0.9300 .
C18 C19 1.38(2) .
C18 H18 0.9300 .
C19 C20 1.37(2) .
C19 H19 0.9300 .
C20 C21 1.365(19) .
C20 C22 1.525(18) .
C21 N3 1.333(16) .
C21 H21 0.9300 .
C22 O13 1.235(17) .
C22 O14 1.250(17) .
N1 O6' 1.26(3) .
N1 O6 1.26(3) .
N1 O5' 1.25(3) .
N1 O5 1.29(3) .
O2 Tb1 2.296(11) 3_777
O4 Zn2 1.917(13) 3_677
O9 Zn2 1.958(10) 2_646
O10 Tb1 2.301(9) 2_646
N2 O11 1.15(5) .
N2 O12 1.20(5) .
N2' O12' 1.19(4) .
N2' O11' 1.23(4) .
O13 Tb1 2.311(11) 4_585
O14 Tb1 2.295(10) 2_656

loop_
_geom_torsion_atom_site_label_1
_geom_torsion_atom_site_label_2
_geom_torsion_atom_site_label_3
_geom_torsion_atom_site_label_4
_geom_torsion
_geom_torsion_site_symmetry_4
O1 C1 C2 C3 -172.8(14) .
O2 C1 C2 C3 6(2) .
O1 C1 C2 C7 9(2) .
O2 C1 C2 C7 -172.3(14) .
C7 C2 C3 C4 -4(2) .
C1 C2 C3 C4 177.6(14) .
C2 C3 C4 C5 2(2) .
C2 C3 C4 C8 -178.5(15) .
C3 C4 C5 C6 2(3) .
C8 C4 C5 C6 -178.0(16) .
C4 C5 C6 C7 -3(3) .
C4 C5 C6 N1 179.3(18) .
C5 C6 C7 C2 1(3) .
N1 C6 C7 C2 178.5(16) .
C3 C2 C7 C6 2(2) .
C1 C2 C7 C6 -178.9(15) .
C5 C4 C8 O3 -168(2) .
C3 C4 C8 O3 12(3) .
C5 C4 C8 O4 4(3) .
C3 C4 C8 O4 -176.2(16) .
O8' C9 C10 C11 -3(3) .
O7 C9 C10 C11 169.5(16) .
O8 C9 C10 C11 -36(3) .
O8' C9 C10 C15 -170.8(19) .
O7 C9 C10 C15 2(2) .
O8 C9 C10 C15 156(2) .
C15 C10 C11 C12 -10(2) .
C9 C10 C11 C12 -178.0(15) .
C10 C11 C12 C13 5(2) .
C10 C11 C12 C16 177.7(14) .
C11 C12 C13 C14 0(2) .
C16 C12 C13 C14 -173.0(15) .
C12 C13 C14 N2 -172(2) .
C12 C13 C14 C15 1(3) .
C12 C13 C14 N2' 163(2) .
N2 C14 C15 C10 167(2) .
C13 C14 C15 C10 -5(3) .
N2' C14 C15 C10 -169(2) .
C11 C10 C15 C14 10(2) .
C9 C10 C15 C14 178.7(16) .
C13 C12 C16 O9 166.2(14) .
C11 C12 C16 O9 -6(2) .
C13 C12 C16 O10 -10(2) .
C11 C12 C16 O10 177.5(14) .
N3 C17 C18 C19 0(3) .
C17 C18 C19 C20 -1(3) .
C18 C19 C20 C21 -1(2) .
C18 C19 C20 C22 178.5(15) .
C19 C20 C21 N3 4(2) .
C22 C20 C21 N3 -175.3(14) .
C19 C20 C22 O13 -25(2) .
C21 C20 C22 O13 153.7(14) .
C19 C20 C22 O14 156.4(15) .
C21 C20 C22 O14 -25(2) .
C7 C6 N1 O6' 22(4) .
C5 C6 N1 O6' -161(3) .
C7 C6 N1 O6 -19(3) .
C5 C6 N1 O6 159(3) .
C7 C6 N1 O5' 165(3) .
C5 C6 N1 O5' -18(3) .
C7 C6 N1 O5 -155(2) .
C5 C6 N1 O5 23(3) .
C20 C21 N3 C17 -5(2) .
C20 C21 N3 Zn2 177.2(11) .
C18 C17 N3 C21 3(2) .
C18 C17 N3 Zn2 -179.5(13) .
O2 C1 O1 Tb1 -27(3) .
C2 C1 O1 Tb1 152.4(16) .
O1 C1 O2 Tb1 15(3) 3_777
C2 C1 O2 Tb1 -164.4(11) 3_777
O3 C8 O4 Zn2 -8(3) 3_677
C4 C8 O4 Zn2 -179.3(13) 3_677
O8' C9 O7 Zn2 -39(3) .
O8 C9 O7 Zn2 -7(3) .
C10 C9 O7 Zn2 149.8(12) .
O7 C9 O8 Tb1 -101(4) .
C10 C9 O8 Tb1 103(4) .
O7 C9 O8' Tb1 40(8) .
C10 C9 O8' Tb1 -148(6) .
O10 C16 O9 Zn2 23(2) 2_646
C12 C16 O9 Zn2 -153.1(10) 2_646
O9 C16 O10 Tb1 -78(3) 2_646
C12 C16 O10 Tb1 98(2) 2_646
C15 C14 N2 O11 -167(4) .
C13 C14 N2 O11 6(6) .
C15 C14 N2 O12 7(5) .
C13 C14 N2 O12 180(3) .
C15 C14 N2' O12' -7(5) .
C13 C14 N2' O12' -170(3) .
C15 C14 N2' O11' 171(3) .
C13 C14 N2' O11' 8(4) .
O14 C22 O13 Tb1 26(3) 4_585
C20 C22 O13 Tb1 -152.2(14) 4_585
O13 C22 O14 Tb1 -9(3) 2_656
C20 C22 O14 Tb1 169.1(10) 2_656
